data_7017467
loop_
_publ_author_name
'Hu, Ting-Chuan'
'Hsiao, Pei-I'
'Wang, Tsang-Hsiu'
'Yang, Yu-Wen'
'Chang, Chih-Yun'
'Wu, Yuan-Hsun'
'Sun, Wei-Chen'
'Yu, Ming-Shiuan'
'Lee, Ching-Yu'
'Lo, Yih-Hsing'

_publ_section_title
;
 Ruthenium-catalyzed oxidation of a carbon-carbon triple bond: facile
 syntheses of alkenyl 1,2-diketones from alkynes.
;
_journal_issue 47
_journal_name_full 'Dalton transactions (Cambridge, England : 2003)'
_journal_page_first 12663
_journal_page_last 12666
_journal_paper_doi 10.1039/c1dt11642h
_journal_volume 40
_journal_year 2011
_chemical_formula_moiety 'C43 H39 B N7 O P Ru'
_chemical_formula_sum 'C43 H39 B N7 O P Ru'
_chemical_formula_weight 812.66
_chemical_name_systematic
;
?
;
_space_group_IT_number 14
_symmetry_cell_setting monoclinic
_symmetry_space_group_name_Hall '-P 2yn'
_symmetry_space_group_name_H-M 'P 1 21/n 1'
_atom_sites_solution_hydrogens geom
_atom_sites_solution_primary direct
_atom_sites_solution_secondary difmap
_audit_creation_method SHELXL-97
_cell_angle_alpha 90.00
_cell_angle_beta 104.301(2)
_cell_angle_gamma 90.00
_cell_formula_units_Z 4
_cell_length_a 11.7013(7)
_cell_length_b 14.1739(9)
_cell_length_c 23.4437(13)
_cell_measurement_reflns_used 0
_cell_measurement_temperature 200(2)
_cell_measurement_theta_max 0
_cell_measurement_theta_min 0
_cell_volume 3767.7(4)
_computing_molecular_graphics 'Ortep-3 for Windows (Farrugia, 1997)'
_computing_publication_material 'WinGX publication routines (Farrugia, 1999)'
_computing_structure_refinement 'SHELXL-97 (Sheldrick, 1997)'
_computing_structure_solution 'SHELXS-86 (Sheldrick, 1986)'
_diffrn_ambient_temperature 200(2)
_diffrn_measured_fraction_theta_full 0.979
_diffrn_measured_fraction_theta_max 0.979
_diffrn_radiation_monochromator graphite
_diffrn_radiation_source 'fine-focus sealed tube'
_diffrn_radiation_type MoK\a
_diffrn_radiation_wavelength 0.71073
_diffrn_reflns_av_R_equivalents 0.0310
_diffrn_reflns_av_sigmaI/netI 0.0320
_diffrn_reflns_limit_h_max 13
_diffrn_reflns_limit_h_min -13
_diffrn_reflns_limit_k_max 10
_diffrn_reflns_limit_k_min -16
_diffrn_reflns_limit_l_max 27
_diffrn_reflns_limit_l_min -27
_diffrn_reflns_number 21592
_diffrn_reflns_theta_full 25.00
_diffrn_reflns_theta_max 25.00
_diffrn_reflns_theta_min 1.69
_exptl_absorpt_coefficient_mu 0.504
_exptl_absorpt_correction_T_max 0.9016
_exptl_absorpt_correction_T_min 0.7453
_exptl_absorpt_correction_type multi-scan
_exptl_crystal_colour red-brown
_exptl_crystal_density_diffrn 1.433
_exptl_crystal_density_method 'not measured'
_exptl_crystal_description prism
_exptl_crystal_F_000 1672
_exptl_crystal_size_max 0.62
_exptl_crystal_size_mid 0.30
_exptl_crystal_size_min 0.21
_refine_diff_density_max 0.648
_refine_diff_density_min -0.399
_refine_diff_density_rms 0.052
_refine_ls_extinction_method none
_refine_ls_goodness_of_fit_ref 1.027
_refine_ls_hydrogen_treatment fixed
_refine_ls_matrix_type full
_refine_ls_number_parameters 487
_refine_ls_number_reflns 6479
_refine_ls_number_restraints 0
_refine_ls_restrained_S_all 1.027
_refine_ls_R_factor_all 0.0341
_refine_ls_R_factor_gt 0.0285
_refine_ls_shift/su_max 0.001
_refine_ls_shift/su_mean 0.000
_refine_ls_structure_factor_coef Fsqd
_refine_ls_weighting_details 'calc w=1/[\s^2^(Fo^2^)+(0.0312P)^2^+2.8952P] where P=(Fo^2^+2Fc^2^)/3'
_refine_ls_weighting_scheme calc
_refine_ls_wR_factor_gt 0.0704
_refine_ls_wR_factor_ref 0.0737
_reflns_number_gt 5754
_reflns_number_total 6479
_reflns_threshold_expression >2sigma(I)
_cod_data_source_file c1dt11642h.txt
_cod_data_source_block a11066
_cod_original_sg_symbol_H-M 'P 21/n'
_cod_database_code 7017467

loop_
_symmetry_equiv_pos_as_xyz
'x, y, z'
'-x+1/2, y+1/2, -z+1/2'
'-x, -y, -z'
'x-1/2, -y-1/2, z-1/2'

loop_
_atom_site_label
_atom_site_type_symbol
_atom_site_fract_x
_atom_site_fract_y
_atom_site_fract_z
_atom_site_U_iso_or_equiv
_atom_site_adp_type
_atom_site_occupancy
_atom_site_symmetry_multiplicity
_atom_site_calc_flag
_atom_site_refinement_flags
B1 B 0.7918(2) 0.6076(2) 0.55245(13) 0.0331(6) Uani 1 1 d .
H1' H 0.8149 0.5667 0.5882 0.040 Uiso 1 1 calc R
C1 C 0.9930(2) 0.69298(18) 0.46886(12) 0.0358(6) Uani 1 1 d .
H1 H 1.0098 0.7280 0.4373 0.043 Uiso 1 1 calc R
C2 C 1.0762(2) 0.6428(2) 0.51083(13) 0.0426(7) Uani 1 1 d .
H2 H 1.1583 0.6370 0.5136 0.051 Uiso 1 1 calc R
C3 C 1.0139(2) 0.60371(19) 0.54715(12) 0.0386(6) Uani 1 1 d .
H3 H 1.0456 0.5648 0.5803 0.046 Uiso 1 1 calc R
C4 C 0.6730(2) 0.84310(19) 0.55107(12) 0.0366(6) Uani 1 1 d .
H4 H 0.6432 0.9001 0.5316 0.044 Uiso 1 1 calc R
C5 C 0.6917(3) 0.8276(2) 0.61102(12) 0.0477(7) Uani 1 1 d .
H5 H 0.6774 0.8702 0.6398 0.057 Uiso 1 1 calc R
C6 C 0.7349(2) 0.7381(2) 0.61987(12) 0.0443(7) Uani 1 1 d .
H6 H 0.7572 0.7068 0.6568 0.053 Uiso 1 1 calc R
C7 C 0.5773(2) 0.53554(16) 0.41927(11) 0.0303(5) Uani 1 1 d .
H7 H 0.5315 0.5452 0.3802 0.036 Uiso 1 1 calc R
C8 C 0.5748(2) 0.45414(17) 0.45152(11) 0.0345(6) Uani 1 1 d .
H8 H 0.5291 0.3989 0.4395 0.041 Uiso 1 1 calc R
C9 C 0.6528(2) 0.47091(17) 0.50463(11) 0.0334(6) Uani 1 1 d .
H9 H 0.6714 0.4281 0.5368 0.040 Uiso 1 1 calc R
C10 C 0.42786(19) 0.82534(16) 0.43055(11) 0.0295(5) Uani 1 1 d .
C11 C 0.4265(2) 0.77284(18) 0.48051(12) 0.0341(6) Uani 1 1 d .
H11 H 0.4833 0.7244 0.4931 0.041 Uiso 1 1 calc R
C12 C 0.3430(2) 0.7905(2) 0.51221(13) 0.0441(7) Uani 1 1 d .
H12 H 0.3435 0.7545 0.5464 0.053 Uiso 1 1 calc R
C13 C 0.2594(3) 0.8602(2) 0.49427(15) 0.0525(8) Uani 1 1 d .
H13 H 0.2026 0.8723 0.5161 0.063 Uiso 1 1 calc R
C14 C 0.2588(3) 0.9121(2) 0.44457(15) 0.0535(8) Uani 1 1 d .
H14 H 0.2009 0.9596 0.4319 0.064 Uiso 1 1 calc R
C15 C 0.3425(2) 0.89513(18) 0.41271(13) 0.0411(6) Uani 1 1 d .
H15 H 0.3415 0.9314 0.3785 0.049 Uiso 1 1 calc R
C16 C 0.4373(2) 0.70748(17) 0.33554(11) 0.0308(5) Uani 1 1 d .
C17 C 0.4804(2) 0.66342(18) 0.29203(11) 0.0361(6) Uani 1 1 d .
H17 H 0.5554 0.6808 0.2867 0.043 Uiso 1 1 calc R
C18 C 0.4150(3) 0.5944(2) 0.25630(12) 0.0455(7) Uani 1 1 d .
H18 H 0.4447 0.5654 0.2264 0.055 Uiso 1 1 calc R
C19 C 0.3058(3) 0.5677(2) 0.26446(13) 0.0536(8) Uani 1 1 d .
H19 H 0.2612 0.5199 0.2405 0.064 Uiso 1 1 calc R
C20 C 0.2628(3) 0.6107(2) 0.30736(14) 0.0547(8) Uani 1 1 d .
H20 H 0.1882 0.5924 0.3130 0.066 Uiso 1 1 calc R
C21 C 0.3272(2) 0.68061(19) 0.34249(12) 0.0418(6) Uani 1 1 d .
H21 H 0.2958 0.7105 0.3716 0.050 Uiso 1 1 calc R
C22 C 0.53032(19) 0.89718(16) 0.34119(11) 0.0292(5) Uani 1 1 d .
C23 C 0.5590(2) 0.98374(17) 0.36962(12) 0.0356(6) Uani 1 1 d .
H23 H 0.5788 0.9863 0.4114 0.043 Uiso 1 1 calc R
C24 C 0.5590(2) 1.06600(19) 0.33745(14) 0.0443(7) Uani 1 1 d .
H24 H 0.5772 1.1246 0.3573 0.053 Uiso 1 1 calc R
C25 C 0.5326(2) 1.0629(2) 0.27678(14) 0.0480(8) Uani 1 1 d .
H25 H 0.5336 1.1191 0.2548 0.058 Uiso 1 1 calc R
C26 C 0.5049(2) 0.9781(2) 0.24826(13) 0.0435(7) Uani 1 1 d .
H26 H 0.4869 0.9758 0.2065 0.052 Uiso 1 1 calc R
C27 C 0.5029(2) 0.89560(19) 0.28005(11) 0.0371(6) Uani 1 1 d .
H27 H 0.4827 0.8376 0.2598 0.045 Uiso 1 1 calc R
C28 C 0.82750(19) 0.88647(16) 0.38398(10) 0.0251(5) Uani 1 1 d .
C29 C 0.87524(19) 0.98122(16) 0.37651(10) 0.0256(5) Uani 1 1 d .
C30 C 0.9605(2) 1.02289(17) 0.42107(11) 0.0326(6) Uani 1 1 d .
H30 H 0.9945 0.9878 0.4556 0.039 Uiso 1 1 calc R
C31 C 0.9970(2) 1.11476(19) 0.41616(12) 0.0412(7) Uani 1 1 d .
H31 H 1.0557 1.1422 0.4471 0.049 Uiso 1 1 calc R
C32 C 0.9483(3) 1.16597(19) 0.36658(13) 0.0450(7) Uani 1 1 d .
H32 H 0.9720 1.2295 0.3634 0.054 Uiso 1 1 calc R
C33 C 0.8649(2) 1.12520(18) 0.32130(12) 0.0411(6) Uani 1 1 d .
H33 H 0.8314 1.1608 0.2869 0.049 Uiso 1 1 calc R
C34 C 0.8297(2) 1.03339(17) 0.32555(11) 0.0336(6) Uani 1 1 d .
H34 H 0.7740 1.0054 0.2936 0.040 Uiso 1 1 calc R
C35 C 0.8188(2) 0.81209(16) 0.34241(10) 0.0271(5) Uani 1 1 d .
C36 C 0.8762(2) 0.81844(16) 0.29214(11) 0.0299(5) Uani 1 1 d .
C37 C 0.9986(2) 0.82054(19) 0.30189(13) 0.0422(7) Uani 1 1 d .
H37 H 1.0461 0.8179 0.3411 0.051 Uiso 1 1 calc R
C38 C 1.0526(3) 0.8264(2) 0.25540(15) 0.0532(8) Uani 1 1 d .
H38 H 1.1362 0.8271 0.2629 0.064 Uiso 1 1 calc R
C39 C 0.9846(3) 0.8312(2) 0.19840(15) 0.0561(9) Uani 1 1 d .
H39 H 1.0211 0.8356 0.1665 0.067 Uiso 1 1 calc R
C40 C 0.8635(3) 0.8295(2) 0.18792(13) 0.0502(8) Uani 1 1 d .
H40 H 0.8165 0.8323 0.1486 0.060 Uiso 1 1 calc R
C41 C 0.8096(3) 0.82364(18) 0.23453(11) 0.0391(6) Uani 1 1 d .
H41 H 0.7260 0.8232 0.2267 0.047 Uiso 1 1 calc R
C42 C 0.7699(2) 0.72961(16) 0.35963(10) 0.0259(5) Uani 1 1 d .
C43 C 0.7673(3) 0.56175(17) 0.34131(12) 0.0399(6) Uani 1 1 d .
H43A H 0.7786 0.5181 0.3107 0.060 Uiso 1 1 calc R
H43B H 0.6877 0.5539 0.3471 0.060 Uiso 1 1 calc R
H43C H 0.8256 0.5483 0.3783 0.060 Uiso 1 1 calc R
N1 N 0.88638(16) 0.68466(13) 0.47947(8) 0.0271(4) Uani 1 1 d .
N2 N 0.90011(17) 0.62955(14) 0.52820(9) 0.0309(5) Uani 1 1 d .
N3 N 0.70260(17) 0.76706(14) 0.52435(9) 0.0289(4) Uani 1 1 d .
N4 N 0.74066(18) 0.70147(15) 0.56747(8) 0.0318(5) Uani 1 1 d .
N5 N 0.65234(16) 0.59868(13) 0.44995(8) 0.0264(4) Uani 1 1 d .
N6 N 0.69872(17) 0.55749(14) 0.50384(8) 0.0291(4) Uani 1 1 d .
N7 N 0.78839(16) 0.86655(13) 0.43020(8) 0.0255(4) Uani 1 1 d .
H7' H 0.7929 0.9084 0.4584 0.031 Uiso 1 1 calc R
O1 O 0.78187(15) 0.65589(11) 0.32371(7) 0.0343(4) Uani 1 1 d .
P1 P 0.53290(5) 0.79084(4) 0.38673(3) 0.02534(14) Uani 1 1 d .
Ru1 Ru 0.716952(15) 0.737121(12) 0.435766(8) 0.02231(7) Uani 1 1 d .

loop_
_atom_site_aniso_label
_atom_site_aniso_U_11
_atom_site_aniso_U_22
_atom_site_aniso_U_33
_atom_site_aniso_U_23
_atom_site_aniso_U_13
_atom_site_aniso_U_12
B1 0.0326(15) 0.0375(16) 0.0290(16) 0.0112(13) 0.0069(12) 0.0060(12)
C1 0.0272(13) 0.0390(15) 0.0433(16) -0.0026(12) 0.0129(11) -0.0008(11)
C2 0.0230(13) 0.0473(16) 0.0557(18) -0.0017(14) 0.0062(12) 0.0043(12)
C3 0.0293(13) 0.0375(15) 0.0438(16) 0.0029(12) -0.0009(11) 0.0092(11)
C4 0.0323(13) 0.0366(14) 0.0421(16) -0.0094(12) 0.0118(12) 0.0024(11)
C5 0.0488(17) 0.0572(19) 0.0404(17) -0.0187(14) 0.0173(13) 0.0016(14)
C6 0.0435(16) 0.063(2) 0.0278(15) -0.0042(13) 0.0118(12) -0.0009(14)
C7 0.0306(13) 0.0283(13) 0.0326(14) 0.0005(11) 0.0088(11) 0.0000(10)
C8 0.0356(14) 0.0272(13) 0.0439(16) 0.0013(11) 0.0158(12) -0.0017(11)
C9 0.0345(14) 0.0295(14) 0.0401(15) 0.0115(11) 0.0167(12) 0.0059(11)
C10 0.0224(12) 0.0257(12) 0.0418(15) -0.0009(11) 0.0106(10) -0.0010(10)
C11 0.0278(13) 0.0332(14) 0.0432(16) 0.0004(12) 0.0123(11) -0.0038(10)
C12 0.0436(16) 0.0439(16) 0.0518(18) -0.0038(14) 0.0252(14) -0.0101(13)
C13 0.0454(17) 0.0426(17) 0.082(2) -0.0119(16) 0.0398(17) -0.0047(14)
C14 0.0378(16) 0.0331(15) 0.097(3) 0.0016(16) 0.0310(16) 0.0062(12)
C15 0.0324(14) 0.0312(14) 0.0627(19) 0.0089(13) 0.0176(13) 0.0070(11)
C16 0.0284(12) 0.0269(13) 0.0332(14) 0.0042(11) 0.0000(10) 0.0007(10)
C17 0.0340(14) 0.0363(14) 0.0347(15) 0.0038(12) 0.0024(11) -0.0022(11)
C18 0.0531(18) 0.0427(16) 0.0359(16) -0.0038(13) 0.0019(13) -0.0045(13)
C19 0.0521(18) 0.0544(19) 0.0460(19) -0.0076(15) -0.0036(15) -0.0176(15)
C20 0.0383(16) 0.063(2) 0.060(2) -0.0070(16) 0.0056(14) -0.0183(15)
C21 0.0319(14) 0.0435(16) 0.0475(17) -0.0022(13) 0.0050(12) -0.0038(12)
C22 0.0199(11) 0.0292(13) 0.0384(15) 0.0082(11) 0.0073(10) 0.0038(10)
C23 0.0317(13) 0.0325(14) 0.0437(16) 0.0065(12) 0.0113(12) 0.0029(11)
C24 0.0397(15) 0.0302(14) 0.063(2) 0.0105(13) 0.0140(14) 0.0017(12)
C25 0.0379(16) 0.0421(17) 0.065(2) 0.0266(15) 0.0137(14) 0.0061(13)
C26 0.0363(15) 0.0521(18) 0.0415(16) 0.0192(14) 0.0085(12) 0.0071(13)
C27 0.0309(13) 0.0387(15) 0.0411(16) 0.0093(12) 0.0076(11) 0.0048(11)
C28 0.0214(11) 0.0261(12) 0.0275(13) 0.0030(10) 0.0056(9) 0.0029(9)
C29 0.0235(11) 0.0281(12) 0.0274(13) -0.0022(10) 0.0105(10) 0.0008(9)
C30 0.0310(13) 0.0344(14) 0.0317(14) -0.0040(11) 0.0065(11) -0.0006(11)
C31 0.0351(14) 0.0442(16) 0.0443(17) -0.0139(13) 0.0099(12) -0.0115(12)
C32 0.0542(17) 0.0306(14) 0.0561(19) -0.0033(13) 0.0251(15) -0.0099(13)
C33 0.0515(17) 0.0332(15) 0.0407(16) 0.0076(12) 0.0153(13) 0.0009(13)
C34 0.0360(14) 0.0329(14) 0.0312(14) 0.0008(11) 0.0070(11) -0.0019(11)
C35 0.0289(12) 0.0263(12) 0.0280(13) 0.0013(10) 0.0103(10) -0.0001(10)
C36 0.0410(14) 0.0205(12) 0.0309(14) -0.0014(10) 0.0142(11) -0.0004(10)
C37 0.0428(15) 0.0450(16) 0.0427(16) 0.0009(13) 0.0181(13) -0.0018(13)
C38 0.0525(18) 0.0508(18) 0.068(2) 0.0058(16) 0.0368(17) 0.0001(14)
C39 0.086(2) 0.0438(17) 0.056(2) 0.0086(15) 0.0494(19) 0.0097(16)
C40 0.081(2) 0.0414(16) 0.0330(16) 0.0035(13) 0.0238(15) 0.0114(15)
C41 0.0513(16) 0.0317(14) 0.0360(16) -0.0006(11) 0.0141(13) 0.0035(12)
C42 0.0245(12) 0.0286(12) 0.0236(12) -0.0021(10) 0.0040(9) 0.0039(9)
C43 0.0546(17) 0.0261(13) 0.0441(16) 0.0002(12) 0.0221(14) 0.0069(12)
N1 0.0245(10) 0.0290(11) 0.0283(11) 0.0018(9) 0.0072(8) 0.0032(8)
N2 0.0273(10) 0.0319(11) 0.0316(12) 0.0042(9) 0.0036(9) 0.0053(9)
N3 0.0252(10) 0.0322(11) 0.0306(11) 0.0004(9) 0.0091(9) 0.0032(8)
N4 0.0317(11) 0.0398(12) 0.0253(11) 0.0029(9) 0.0097(9) 0.0012(9)
N5 0.0252(10) 0.0263(10) 0.0286(11) 0.0044(8) 0.0085(8) 0.0039(8)
N6 0.0288(10) 0.0288(11) 0.0304(11) 0.0064(9) 0.0088(9) 0.0038(8)
N7 0.0256(10) 0.0263(10) 0.0251(11) -0.0030(8) 0.0072(8) -0.0014(8)
O1 0.0489(11) 0.0244(9) 0.0329(10) -0.0037(7) 0.0163(8) -0.0021(8)
P1 0.0224(3) 0.0233(3) 0.0306(3) 0.0035(3) 0.0071(2) 0.0019(2)
Ru1 0.02102(11) 0.02246(11) 0.02429(12) 0.00161(7) 0.00723(8) 0.00155(7)

loop_
_atom_type_symbol
_atom_type_description
_atom_type_scat_dispersion_real
_atom_type_scat_dispersion_imag
_atom_type_scat_source
C C 0.0033 0.0016 'International Tables Vol C Tables 4.2.6.8 and 6.1.1.4'
H H 0.0000 0.0000 'International Tables Vol C Tables 4.2.6.8 and 6.1.1.4'
N N 0.0061 0.0033 'International Tables Vol C Tables 4.2.6.8 and 6.1.1.4'
O O 0.0106 0.0060 'International Tables Vol C Tables 4.2.6.8 and 6.1.1.4'
P P 0.1023 0.0942 'International Tables Vol C Tables 4.2.6.8 and 6.1.1.4'
Ru Ru -1.2594 0.8363 'International Tables Vol C Tables 4.2.6.8 and 6.1.1.4'
B B 0.0013 0.0007 'International Tables Vol C Tables 4.2.6.8 and 6.1.1.4'

loop_
_geom_angle_atom_site_label_1
_geom_angle_atom_site_label_2
_geom_angle_atom_site_label_3
_geom_angle
N4 B1 N6 108.9(2)
N4 B1 N2 108.1(2)
N6 B1 N2 108.4(2)
N4 B1 H1' 110.4
N6 B1 H1' 110.4
N2 B1 H1' 110.4
N1 C1 C2 110.2(2)
N1 C1 H1 124.9
C2 C1 H1 124.9
C3 C2 C1 105.0(2)
C3 C2 H2 127.5
C1 C2 H2 127.5
N2 C3 C2 108.7(2)
N2 C3 H3 125.7
C2 C3 H3 125.7
N3 C4 C5 110.7(2)
N3 C4 H4 124.6
C5 C4 H4 124.6
C6 C5 C4 105.2(2)
C6 C5 H5 127.4
C4 C5 H5 127.4
N4 C6 C5 108.7(2)
N4 C6 H6 125.7
C5 C6 H6 125.7
N5 C7 C8 111.4(2)
N5 C7 H7 124.3
C8 C7 H7 124.3
C9 C8 C7 104.6(2)
C9 C8 H8 127.7
C7 C8 H8 127.7
N6 C9 C8 109.0(2)
N6 C9 H9 125.5
C8 C9 H9 125.5
C11 C10 C15 118.4(2)
C11 C10 P1 118.22(18)
C15 C10 P1 123.05(19)
C12 C11 C10 120.7(2)
C12 C11 H11 119.7
C10 C11 H11 119.7
C13 C12 C11 120.3(3)
C13 C12 H12 119.8
C11 C12 H12 119.8
C14 C13 C12 119.7(2)
C14 C13 H13 120.2
C12 C13 H13 120.2
C13 C14 C15 120.3(3)
C13 C14 H14 119.8
C15 C14 H14 119.8
C14 C15 C10 120.6(3)
C14 C15 H15 119.7
C10 C15 H15 119.7
C21 C16 C17 118.4(2)
C21 C16 P1 121.8(2)
C17 C16 P1 119.46(18)
C18 C17 C16 120.9(2)
C18 C17 H17 119.6
C16 C17 H17 119.6
C17 C18 C19 119.8(3)
C17 C18 H18 120.1
C19 C18 H18 120.1
C20 C19 C18 119.7(3)
C20 C19 H19 120.1
C18 C19 H19 120.1
C19 C20 C21 120.6(3)
C19 C20 H20 119.7
C21 C20 H20 119.7
C20 C21 C16 120.6(3)
C20 C21 H21 119.7
C16 C21 H21 119.7
C27 C22 C23 118.2(2)
C27 C22 P1 123.43(19)
C23 C22 P1 118.32(19)
C24 C23 C22 120.7(3)
C24 C23 H23 119.6
C22 C23 H23 119.6
C25 C24 C23 120.2(3)
C25 C24 H24 119.9
C23 C24 H24 119.9
C26 C25 C24 119.7(2)
C26 C25 H25 120.2
C24 C25 H25 120.2
C25 C26 C27 120.5(3)
C25 C26 H26 119.7
C27 C26 H26 119.7
C22 C27 C26 120.6(3)
C22 C27 H27 119.7
C26 C27 H27 119.7
N7 C28 C35 115.3(2)
N7 C28 C29 120.9(2)
C35 C28 C29 123.80(19)
C30 C29 C34 118.1(2)
C30 C29 C28 121.3(2)
C34 C29 C28 120.4(2)
C31 C30 C29 121.2(2)
C31 C30 H30 119.4
C29 C30 H30 119.4
C32 C31 C30 119.8(3)
C32 C31 H31 120.1
C30 C31 H31 120.1
C31 C32 C33 119.9(3)
C31 C32 H32 120.1
C33 C32 H32 120.1
C34 C33 C32 120.5(3)
C34 C33 H33 119.7
C32 C33 H33 119.7
C33 C34 C29 120.4(2)
C33 C34 H34 119.8
C29 C34 H34 119.8
C42 C35 C28 112.68(19)
C42 C35 C36 124.8(2)
C28 C35 C36 121.7(2)
C41 C36 C37 117.8(2)
C41 C36 C35 121.2(2)
C37 C36 C35 121.0(2)
C38 C37 C36 121.3(3)
C38 C37 H37 119.3
C36 C37 H37 119.3
C39 C38 C37 119.9(3)
C39 C38 H38 120.1
C37 C38 H38 120.1
C40 C39 C38 119.6(3)
C40 C39 H39 120.2
C38 C39 H39 120.2
C39 C40 C41 120.4(3)
C39 C40 H40 119.8
C41 C40 H40 119.8
C36 C41 C40 120.9(3)
C36 C41 H41 119.5
C40 C41 H41 119.5
O1 C42 C35 110.34(19)
O1 C42 Ru1 132.78(16)
C35 C42 Ru1 116.32(16)
O1 C43 H43A 109.5
O1 C43 H43B 109.5
H43A C43 H43B 109.5
O1 C43 H43C 109.5
H43A C43 H43C 109.5
H43B C43 H43C 109.5
C1 N1 N2 106.55(19)
C1 N1 Ru1 132.94(17)
N2 N1 Ru1 120.50(13)
C3 N2 N1 109.60(19)
C3 N2 B1 131.2(2)
N1 N2 B1 119.20(18)
C4 N3 N4 106.1(2)
C4 N3 Ru1 134.32(17)
N4 N3 Ru1 119.23(14)
C6 N4 N3 109.3(2)
C6 N4 B1 130.7(2)
N3 N4 B1 119.67(18)
C7 N5 N6 105.57(18)
C7 N5 Ru1 137.43(16)
N6 N5 Ru1 116.98(14)
C9 N6 N5 109.4(2)
C9 N6 B1 128.6(2)
N5 N6 B1 122.01(19)
C28 N7 Ru1 118.79(15)
C28 N7 H7' 120.6
Ru1 N7 H7' 120.6
C42 O1 C43 120.03(18)
C22 P1 C16 103.05(11)
C22 P1 C10 100.79(10)
C16 P1 C10 98.68(11)
C22 P1 Ru1 116.01(7)
C16 P1 Ru1 116.93(8)
C10 P1 Ru1 118.48(8)
C42 Ru1 N7 76.79(8)
C42 Ru1 N1 87.39(8)
N7 Ru1 N1 89.84(7)
C42 Ru1 N5 106.40(8)
N7 Ru1 N5 174.52(7)
N1 Ru1 N5 85.89(7)
C42 Ru1 N3 164.82(8)
N7 Ru1 N3 90.87(7)
N1 Ru1 N3 83.72(7)
N5 Ru1 N3 85.25(7)
C42 Ru1 P1 91.69(7)
N7 Ru1 P1 91.05(5)
N1 Ru1 P1 178.54(5)
N5 Ru1 P1 93.29(5)
N3 Ru1 P1 97.42(5)

loop_
_geom_bond_atom_site_label_1
_geom_bond_atom_site_label_2
_geom_bond_distance
B1 N4 1.536(4)
B1 N6 1.541(4)
B1 N2 1.544(3)
B1 H1' 1.0000
C1 N1 1.337(3)
C1 C2 1.396(4)
C1 H1 0.9500
C2 C3 1.368(4)
C2 H2 0.9500
C3 N2 1.346(3)
C3 H3 0.9500
C4 N3 1.335(3)
C4 C5 1.386(4)
C4 H4 0.9500
C5 C6 1.361(4)
C5 H5 0.9500
C6 N4 1.351(3)
C6 H6 0.9500
C7 N5 1.333(3)
C7 C8 1.384(3)
C7 H7 0.9500
C8 C9 1.371(4)
C8 H8 0.9500
C9 N6 1.342(3)
C9 H9 0.9500
C10 C11 1.391(3)
C10 C15 1.395(3)
C10 P1 1.852(2)
C11 C12 1.388(3)
C11 H11 0.9500
C12 C13 1.381(4)
C12 H12 0.9500
C13 C14 1.376(4)
C13 H13 0.9500
C14 C15 1.391(4)
C14 H14 0.9500
C15 H15 0.9500
C16 C21 1.392(3)
C16 C17 1.392(4)
C16 P1 1.850(2)
C17 C18 1.389(4)
C17 H17 0.9500
C18 C19 1.389(4)
C18 H18 0.9500
C19 C20 1.374(4)
C19 H19 0.9500
C20 C21 1.386(4)
C20 H20 0.9500
C21 H21 0.9500
C22 C27 1.390(4)
C22 C23 1.397(4)
C22 P1 1.843(2)
C23 C24 1.388(4)
C23 H23 0.9500
C24 C25 1.380(4)
C24 H24 0.9500
C25 C26 1.375(4)
C25 H25 0.9500
C26 C27 1.389(4)
C26 H26 0.9500
C27 H27 0.9500
C28 N7 1.307(3)
C28 C35 1.422(3)
C28 C29 1.481(3)
C29 C30 1.386(3)
C29 C34 1.394(3)
C30 C31 1.384(4)
C30 H30 0.9500
C31 C32 1.370(4)
C31 H31 0.9500
C32 C33 1.379(4)
C32 H32 0.9500
C33 C34 1.376(4)
C33 H33 0.9500
C34 H34 0.9500
C35 C42 1.404(3)
C35 C36 1.496(3)
C36 C41 1.384(4)
C36 C37 1.394(4)
C37 C38 1.390(4)
C37 H37 0.9500
C38 C39 1.377(5)
C38 H38 0.9500
C39 C40 1.377(5)
C39 H39 0.9500
C40 C41 1.393(4)
C40 H40 0.9500
C41 H41 0.9500
C42 O1 1.370(3)
C42 Ru1 2.032(2)
C43 O1 1.419(3)
C43 H43A 0.9800
C43 H43B 0.9800
C43 H43C 0.9800
N1 N2 1.360(3)
N1 Ru1 2.1282(19)
N3 N4 1.365(3)
N3 Ru1 2.1663(19)
N5 N6 1.376(3)
N5 Ru1 2.1580(19)
N7 Ru1 2.0334(18)
N7 H7' 0.8800
P1 Ru1 2.3058(6)
